data_2210884
loop_
_publ_author_name
'Bortoluzzi, Adailton J.'
'Neves, Ademir'
'Terra, Geovana G.'

_publ_section_title
;
 <i>trans</i>-Bis(6-amino-6-methylperhydro-1,4-diazepine)zinc(II)
 bis(perchlorate)
;
_journal_coeditor_code BI2077
_journal_issue 11
_journal_name_full 'Acta Crystallographica Section E'
_journal_page_first m2965
_journal_page_last m2966
_journal_paper_doi 10.1107/S1600536806041936
_journal_volume 62
_journal_year 2006
_chemical_formula_iupac '[Zn (C6 H15 N3)2] (Cl O4)2'
_chemical_formula_moiety 'C12 H30 N6 Zn 2+, 2(Cl O4 -)'
_chemical_formula_sum 'C12 H30 Cl2 N6 O8 Zn'
_chemical_formula_weight 522.69
_chemical_name_systematic
;
trans-Bis(6-amino-6-methylperhydro-1,4-diazepine)zinc bis(perchlorate)
;
_space_group_crystal_system orthorhombic
_space_group_IT_number 64
_space_group_name_Hall '-C 2ac 2'
_space_group_name_H-M_alt 'C m c e'
_atom_sites_solution_hydrogens geom
_atom_sites_solution_primary direct
_atom_sites_solution_secondary difmap
_audit_creation_method SHELXL-97
_cell_angle_alpha 90.00
_cell_angle_beta 90.00
_cell_angle_gamma 90.00
_cell_formula_units_Z 4
_cell_length_a 8.833(2)
_cell_length_b 17.012(3)
_cell_length_c 13.868(3)
_cell_measurement_reflns_used 25
_cell_measurement_temperature 293(2)
_cell_measurement_theta_max 17.22
_cell_measurement_theta_min 6.81
_cell_volume 2083.9(7)
_computing_cell_refinement
;
SET4 in CAD-4 EXPRESS
;
_computing_data_collection 'CAD-4 EXPRESS (Enraf--Nonius, 1994)'
_computing_data_reduction 'HELENA (Spek, 1996)'
_computing_molecular_graphics 'PLATON (Spek, 2003)'
_computing_publication_material SHELXL97
_computing_structure_refinement 'SHELXL97 (Sheldrick, 1997)'
_computing_structure_solution 'SIR97 (Altomare <i>et al.</i>,  1999)'
_diffrn_ambient_temperature 293(2)
_diffrn_measured_fraction_theta_full 1.000
_diffrn_measured_fraction_theta_max 1.000
_diffrn_measurement_device_type 'Enraf--Nonius CAD-4'
_diffrn_measurement_method \w--2\q
_diffrn_radiation_monochromator graphite
_diffrn_radiation_source 'fine-focus sealed tube'
_diffrn_radiation_type MoK\a
_diffrn_radiation_wavelength 0.71073
_diffrn_reflns_av_R_equivalents 0.0000
_diffrn_reflns_av_sigmaI/netI 0.0227
_diffrn_reflns_limit_h_max 0
_diffrn_reflns_limit_h_min -10
_diffrn_reflns_limit_k_max 0
_diffrn_reflns_limit_k_min -20
_diffrn_reflns_limit_l_max 17
_diffrn_reflns_limit_l_min 0
_diffrn_reflns_number 1096
_diffrn_reflns_theta_full 25.97
_diffrn_reflns_theta_max 25.97
_diffrn_reflns_theta_min 2.39
_diffrn_standards_decay_% 1
_diffrn_standards_interval_count 200
_diffrn_standards_number 3
_exptl_absorpt_coefficient_mu 1.488
_exptl_absorpt_correction_T_max 0.701
_exptl_absorpt_correction_T_min 0.610
_exptl_absorpt_correction_type psi-scan
_exptl_absorpt_process_details '(North <i>et al.</i>, 1968)'
_exptl_crystal_colour colourless
_exptl_crystal_density_diffrn 1.666
_exptl_crystal_density_method 'not measured'
_exptl_crystal_description block
_exptl_crystal_F_000 1088
_exptl_crystal_size_max 0.42
_exptl_crystal_size_mid 0.29
_exptl_crystal_size_min 0.24
_refine_diff_density_max 0.377
_refine_diff_density_min -0.404
_refine_ls_extinction_method none
_refine_ls_goodness_of_fit_ref 1.067
_refine_ls_hydrogen_treatment constr
_refine_ls_matrix_type full
_refine_ls_number_parameters 77
_refine_ls_number_reflns 1096
_refine_ls_number_restraints 0
_refine_ls_restrained_S_all 1.067
_refine_ls_R_factor_all 0.0448
_refine_ls_R_factor_gt 0.0316
_refine_ls_shift/su_max 0.000
_refine_ls_shift/su_mean 0.000
_refine_ls_structure_factor_coef Fsqd
_refine_ls_weighting_details 'calc w=1/[\s^2^(Fo^2^)+(0.0362P)^2^+3.8386P] where P=(Fo^2^+2Fc^2^)/3'
_refine_ls_weighting_scheme calc
_refine_ls_wR_factor_gt 0.0780
_refine_ls_wR_factor_ref 0.0827
_reflns_number_gt 912
_reflns_number_total 1096
_reflns_threshold_expression I>2\s(I)
_cod_data_source_file bi2077.cif
_cod_data_source_block I
_cod_database_code 2210884
_cod_database_fobs_code 2210884

loop_
_space_group_symop_id
_space_group_symop_operation_xyz
1 'x, y, z'
2 '-x, -y+1/2, z+1/2'
3 '-x, y+1/2, -z+1/2'
4 'x, -y, -z'
5 'x+1/2, y+1/2, z'
6 '-x+1/2, -y+1, z+1/2'
7 '-x+1/2, y+1, -z+1/2'
8 'x+1/2, -y+1/2, -z'
9 '-x, -y, -z'
10 'x, y-1/2, -z-1/2'
11 'x, -y-1/2, z-1/2'
12 '-x, y, z'
13 '-x+1/2, -y+1/2, -z'
14 'x+1/2, y, -z-1/2'
15 'x+1/2, -y, z-1/2'
16 '-x+1/2, y+1/2, z'

loop_
_atom_site_type_symbol
_atom_site_label
_atom_site_fract_x
_atom_site_fract_y
_atom_site_fract_z
_atom_site_U_iso_or_equiv
_atom_site_adp_type
_atom_site_calc_flag
_atom_site_refinement_flags
_atom_site_occupancy
Zn Zn1 0.0000 0.0000 0.0000 0.02919(18) Uani d S 1
N N1 0.0000 -0.08629(17) 0.1111(2) 0.0417(8) Uani d S 1
H H1N -0.0805 -0.0854 0.1497 0.050 Uiso d R 1
C C1 0.0000 -0.16004(19) 0.0542(3) 0.0350(8) Uani d S 1
C C2 -0.1422(3) -0.15824(13) -0.0074(2) 0.0393(6) Uani d . 1
H H2A -0.2296 -0.1597 0.0337 0.047 Uiso d R 1
H H2B -0.1444 -0.2042 -0.0476 0.047 Uiso d R 1
N N3 -0.1489(2) -0.08739(11) -0.06866(16) 0.0361(5) Uani d . 1
H H3N -0.2463 -0.0750 -0.0749 0.043 Uiso d R 1
C C4 -0.0870(4) -0.09997(16) -0.1657(2) 0.0499(7) Uani d . 1
H H4A -0.1231 -0.0590 -0.2073 0.060 Uiso d R 1
H H4B -0.1231 -0.1492 -0.1905 0.060 Uiso d R 1
C C5 0.0000 -0.2329(2) 0.1174(3) 0.0588(13) Uani d S 1
H H5A 0.0887 -0.2329 0.1574 0.088 Uiso d R 1
H H5B 0.0000 -0.2790 0.0775 0.088 Uiso d SR 1
Cl Cl1 0.0000 0.41265(6) 0.12141(7) 0.0438(3) Uani d S 1
O O1P 0.0000 0.3348(2) 0.1542(3) 0.0989(14) Uani d S 1
O O2P 0.1312(3) 0.45221(17) 0.15503(19) 0.0805(8) Uani d . 1
O O3P 0.0000 0.4101(2) 0.0189(2) 0.0595(9) Uani d S 1

loop_
_atom_site_aniso_label
_atom_site_aniso_U_11
_atom_site_aniso_U_22
_atom_site_aniso_U_33
_atom_site_aniso_U_12
_atom_site_aniso_U_13
_atom_site_aniso_U_23
Zn1 0.0307(3) 0.0185(3) 0.0383(3) 0.000 0.000 -0.0025(2)
N1 0.059(2) 0.0256(15) 0.0408(18) 0.000 0.000 -0.0022(13)
C1 0.045(2) 0.0215(16) 0.038(2) 0.000 0.000 -0.0013(14)
C2 0.0306(12) 0.0256(11) 0.0618(16) -0.0060(10) 0.0078(13) -0.0033(11)
N3 0.0247(10) 0.0278(10) 0.0557(13) 0.0002(8) -0.0079(9) -0.0041(9)
C4 0.0643(19) 0.0411(14) 0.0443(15) -0.0055(14) -0.0136(14) -0.0056(12)
C5 0.095(4) 0.026(2) 0.056(3) 0.000 0.000 0.0066(18)
Cl1 0.0358(5) 0.0488(6) 0.0470(5) 0.000 0.000 -0.0099(4)
O1P 0.146(4) 0.068(2) 0.083(3) 0.000 0.000 0.016(2)
O2P 0.0450(13) 0.109(2) 0.0878(17) -0.0131(14) -0.0117(13) -0.0398(16)
O3P 0.058(2) 0.073(2) 0.0472(19) 0.000 0.000 -0.0116(15)

loop_
_atom_type_symbol
_atom_type_description
_atom_type_scat_dispersion_real
_atom_type_scat_dispersion_imag
_atom_type_scat_source
C C 0.0033 0.0016 'International Tables Vol C Tables 4.2.6.8 and 6.1.1.4'
H H 0.0000 0.0000 'International Tables Vol C Tables 4.2.6.8 and 6.1.1.4'
N N 0.0061 0.0033 'International Tables Vol C Tables 4.2.6.8 and 6.1.1.4'
O O 0.0106 0.0060 'International Tables Vol C Tables 4.2.6.8 and 6.1.1.4'
Cl Cl 0.1484 0.1585 'International Tables Vol C Tables 4.2.6.8 and 6.1.1.4'
Zn Zn 0.2839 1.4301 'International Tables Vol C Tables 4.2.6.8 and 6.1.1.4'

loop_
_geom_angle_atom_site_label_1
_geom_angle_atom_site_label_2
_geom_angle_atom_site_label_3
_geom_angle_site_symmetry_1
_geom_angle_site_symmetry_3
_geom_angle
_geom_angle_publ_flag
N1 Zn1 N1 . 9 180.0 y
N1 Zn1 N3 . 12 81.22(9) y
N1 Zn1 N3 9 12 98.78(9) y
N1 Zn1 N3 . 9 98.78(9) ?
N1 Zn1 N3 9 9 81.22(9) ?
N3 Zn1 N3 12 9 106.63(11) ?
N1 Zn1 N3 . 4 98.78(9) ?
N1 Zn1 N3 9 4 81.22(9) ?
N3 Zn1 N3 12 4 180.0 ?
N3 Zn1 N3 9 4 73.37(11) ?
N1 Zn1 N3 . . 81.22(9) ?
N1 Zn1 N3 9 . 98.78(9) ?
N3 Zn1 N3 12 . 73.37(11) y
N3 Zn1 N3 9 . 180.0 ?
N3 Zn1 N3 4 . 106.63(11) y
C1 N1 Zn1 . . 101.4(2) ?
C1 N1 H1N . . 109.6 ?
Zn1 N1 H1N . . 115.1 ?
N1 C1 C5 . . 112.5(3) ?
N1 C1 C2 . 12 106.41(18) ?
C5 C1 C2 . 12 109.95(19) ?
N1 C1 C2 . . 106.41(18) ?
C5 C1 C2 . . 109.95(19) ?
C2 C1 C2 12 . 111.5(3) ?
N3 C2 C1 . . 111.9(2) ?
N3 C2 H2A . . 109.3 ?
C1 C2 H2A . . 109.3 ?
N3 C2 H2B . . 109.3 ?
C1 C2 H2B . . 109.0 ?
H2A C2 H2B . . 108.0 ?
C4 N3 C2 . . 113.2(2) ?
C4 N3 Zn1 . . 105.82(16) ?
C2 N3 Zn1 . . 106.19(15) ?
C4 N3 H3N . . 107.7 ?
C2 N3 H3N . . 106.8 ?
Zn1 N3 H3N . . 117.4 ?
N3 C4 C4 . 12 111.85(14) ?
N3 C4 H4A . . 108.8 ?
C4 C4 H4A 12 . 109.4 ?
N3 C4 H4B . . 109.4 ?
C4 C4 H4B 12 . 109.4 ?
H4A C4 H4B . . 108.0 ?
C1 C5 H5A . . 109.5 ?
C1 C5 H5B . . 109.4 ?
H5A C5 H5B . . 109.5 ?
O1P Cl1 O2P . 12 110.00(17) ?
O1P Cl1 O2P . . 110.00(17) ?
O2P Cl1 O2P 12 . 109.5(2) ?
O1P Cl1 O3P . . 107.2(2) ?
O2P Cl1 O3P 12 . 110.04(14) ?
O2P Cl1 O3P . . 110.04(14) ?

loop_
_geom_bond_atom_site_label_1
_geom_bond_atom_site_label_2
_geom_bond_site_symmetry_2
_geom_bond_distance
_geom_bond_publ_flag
Zn1 N1 . 2.128(3) y
Zn1 N1 9 2.128(3) ?
Zn1 N3 12 2.2015(19) ?
Zn1 N3 9 2.2015(19) ?
Zn1 N3 4 2.2015(19) ?
Zn1 N3 . 2.2015(19) y
N1 C1 . 1.482(4) ?
N1 H1N . 0.890 ?
C1 C5 . 1.518(5) ?
C1 C2 12 1.520(3) ?
C1 C2 . 1.520(3) ?
C2 N3 . 1.476(3) ?
C2 H2A . 0.960 ?
C2 H2B . 0.960 ?
N3 C4 . 1.468(4) ?
N3 H3N . 0.890 ?
C4 C4 12 1.538(6) ?
C4 H4A . 0.960 ?
C4 H4B . 0.960 ?
C5 H5A . 0.960 ?
C5 H5B . 0.960 ?
Cl1 O1P . 1.399(4) ?
Cl1 O2P 12 1.419(2) ?
Cl1 O2P . 1.419(2) ?
Cl1 O3P . 1.423(3) ?

loop_
_geom_torsion_atom_site_label_1
_geom_torsion_atom_site_label_2
_geom_torsion_atom_site_label_3
_geom_torsion_atom_site_label_4
_geom_torsion_site_symmetry_1
_geom_torsion_site_symmetry_4
_geom_torsion
N3 Zn1 N1 C1 12 . -37.19(6)
N3 Zn1 N1 C1 9 . -142.81(6)
N3 Zn1 N1 C1 4 . 142.81(6)
N3 Zn1 N1 C1 . . 37.19(6)
Zn1 N1 C1 C5 . . 180.0
Zn1 N1 C1 C2 . 12 59.53(19)
Zn1 N1 C1 C2 . . -59.53(19)
N1 C1 C2 N3 . . 56.6(3)
C5 C1 C2 N3 . . 178.7(2)
C2 C1 C2 N3 12 . -59.0(3)
C1 C2 N3 C4 . . 93.9(3)
C1 C2 N3 Zn1 . . -21.8(2)
N1 Zn1 N3 C4 . . -129.50(16)
N1 Zn1 N3 C4 9 . 50.50(16)
N3 Zn1 N3 C4 12 . -46.10(18)
N3 Zn1 N3 C4 4 . 133.90(18)
N1 Zn1 N3 C2 . . -8.95(15)
N1 Zn1 N3 C2 9 . 171.05(15)
N3 Zn1 N3 C2 12 . 74.45(16)
N3 Zn1 N3 C2 4 . -105.55(16)
C2 N3 C4 C4 . 12 -77.38(18)
Zn1 N3 C4 C4 . 12 38.50(12)
